data_1559157
loop_
_publ_author_name
'Turo-Cort\'es, Rub\'en'
'Bartual-Murgui, Carlos'
'Castells-Gil, Javier'
'Mu\~noz, Carmen'
'Mart\'i-Gastaldo, Carlos'
'Real Cabezos, Jos\'e Antonio A'

_publ_section_title
;
 Reversible guest-induced gate-opening with multiplex spin crossover
 responses in two-dimensional Hofmann Clathrates
;
_journal_name_full 'Chemical Science'
_journal_paper_doi 10.1039/D0SC04246C
_journal_year 2020
_chemical_formula_moiety '0.5(C24 H20 Fe2 N20 Pt2)'
_chemical_formula_sum 'C12 H10 Fe N10 Pt'
_chemical_formula_weight 545.24
_space_group_crystal_system orthorhombic
_space_group_IT_number 62
_space_group_name_Hall '-P 2ac 2n'
_space_group_name_H-M_alt 'P n m a'
_atom_sites_solution_hydrogens mixed
_atom_sites_solution_primary dual
_audit_creation_date 2019-11-20
_audit_creation_method
;
Olex2 1.2
(compiled 2018.05.29 svn.r3508 for OlexSys, GUI svn.r5506)
;
_audit_update_record
;
2020-07-22 deposited with the CCDC.	2020-09-22 downloaded from the CCDC.
;
_cell_angle_alpha 90
_cell_angle_beta 90
_cell_angle_gamma 90
_cell_formula_units_Z 4
_cell_length_a 14.5857(6)
_cell_length_b 7.3650(4)
_cell_length_c 15.9543(8)
_cell_measurement_reflns_used 4331
_cell_measurement_temperature 260(2)
_cell_measurement_theta_max 27.64
_cell_measurement_theta_min 2.55
_cell_volume 1713.87(14)
_computing_cell_refinement 'SAINT V8.38A (?, 2016)'
_computing_data_reduction 'SAINT V8.38A (?, 2016)'
_computing_molecular_graphics 'Olex2 (Dolomanov et al., 2009)'
_computing_publication_material 'Olex2 (Dolomanov et al., 2009)'
_computing_structure_refinement 'ShelXL (Sheldrick, 2015)'
_computing_structure_solution 'ShelXT (Sheldrick, 2015)'
_diffrn_ambient_temperature 259.97
_diffrn_measured_fraction_theta_full 0.996
_diffrn_measured_fraction_theta_max 0.996
_diffrn_measurement_device_type 'Bruker APEX-II CCD'
_diffrn_measurement_method '\f and \w scans'
_diffrn_radiation_type MoK\a
_diffrn_radiation_wavelength 0.71073
_diffrn_reflns_av_R_equivalents 0.0689
_diffrn_reflns_av_unetI/netI 0.0435
_diffrn_reflns_Laue_measured_fraction_full 0.996
_diffrn_reflns_Laue_measured_fraction_max 0.996
_diffrn_reflns_limit_h_max 19
_diffrn_reflns_limit_h_min -18
_diffrn_reflns_limit_k_max 9
_diffrn_reflns_limit_k_min -9
_diffrn_reflns_limit_l_max 20
_diffrn_reflns_limit_l_min -20
_diffrn_reflns_number 14384
_diffrn_reflns_point_group_measured_fraction_full 0.996
_diffrn_reflns_point_group_measured_fraction_max 0.996
_diffrn_reflns_theta_full 25.242
_diffrn_reflns_theta_max 27.724
_diffrn_reflns_theta_min 2.553
_exptl_absorpt_coefficient_mu 9.016
_exptl_absorpt_correction_T_max 0.7456
_exptl_absorpt_correction_T_min 0.5382
_exptl_absorpt_correction_type multi-scan
_exptl_absorpt_process_details
'SADABS-2016/2 (Bruker,2016/2) was used for absorption correction. wR2(int) was 0.0983 before and 0.0636 after correction. The Ratio of minimum to maximum transmission is 0.7218. The \l/2 correction factor is Not present.'
_exptl_crystal_colour yellow
_exptl_crystal_colour_primary yellow
_exptl_crystal_density_diffrn 2.113
_exptl_crystal_description plate
_exptl_crystal_F_000 1024
_exptl_crystal_size_max 0.18
_exptl_crystal_size_mid 0.18
_exptl_crystal_size_min 0.1
_refine_diff_density_max 7.441
_refine_diff_density_min -3.285
_refine_diff_density_rms 0.292
_refine_ls_extinction_method none
_refine_ls_goodness_of_fit_ref 1.190
_refine_ls_hydrogen_treatment constr
_refine_ls_matrix_type full
_refine_ls_number_parameters 135
_refine_ls_number_reflns 2164
_refine_ls_number_restraints 0
_refine_ls_restrained_S_all 1.190
_refine_ls_R_factor_all 0.0854
_refine_ls_R_factor_gt 0.0520
_refine_ls_shift/su_max 0.000
_refine_ls_shift/su_mean 0.000
_refine_ls_structure_factor_coef Fsqd
_refine_ls_weighting_details 'w=1/[\s^2^(Fo^2^)+(0.0523P)^2^+43.7598P] where P=(Fo^2^+2Fc^2^)/3'
_refine_ls_weighting_scheme calc
_refine_ls_wR_factor_gt 0.1297
_refine_ls_wR_factor_ref 0.1557
_reflns_Friedel_coverage 0.000
_reflns_number_gt 1596
_reflns_number_total 2164
_reflns_threshold_expression 'I > 2\s(I)'
_cod_data_source_file d0sc04246c2.cif
_cod_data_source_block mo_rt327_5apmdpt_260kdes_0ma
_cod_database_code 1559157
_shelx_shelxl_version_number 2018/3
_shelx_space_group_comment
;
The symmetry employed for this shelxl refinement is uniquely defined
by the following loop, which should always be used as a source of
symmetry information in preference to the above space-group names.
They are only intended as comments.
;
_shelx_estimated_absorpt_t_max 0.466
_shelx_estimated_absorpt_t_min 0.294
_olex2_refinement_description
;
1. Fixed Uiso
 At 1.2 times of:
  All C(H) groups, All N(H,H) groups
2. Others
 Fixed Sof: H8A(0.5) H8B(0.5) H6A(0.5) H6B(0.5)
3.a Rotating group:
 N8(H8A,H8B), N6(H6A,H6B)
3.b Aromatic/amide H refined with riding coordinates:
 C5(H5), C7(H7), C8(H8), C1(H1), C3(H3), C4(H4)
;
_olex2_submission_special_instructions 'No special instructions were received'

loop_
_space_group_symop_operation_xyz
'x, y, z'
'-x+1/2, -y, z+1/2'
'-x, y+1/2, -z'
'x+1/2, -y+1/2, -z+1/2'
'-x, -y, -z'
'x-1/2, y, -z-1/2'
'x, -y-1/2, z'
'-x-1/2, y-1/2, z-1/2'

loop_
_atom_site_label
_atom_site_type_symbol
_atom_site_fract_x
_atom_site_fract_y
_atom_site_fract_z
_atom_site_U_iso_or_equiv
_atom_site_adp_type
_atom_site_occupancy
_atom_site_site_symmetry_order
_atom_site_calc_flag
_atom_site_refinement_flags_posn
_atom_site_refinement_flags_adp
_atom_site_refinement_flags_occupancy
_atom_site_disorder_assembly
_atom_site_disorder_group
Pt1 Pt 0.45856(4) 0.750000 0.76794(4) 0.0235(2) Uani 1 2 d S T P . .
Fe1 Fe 0.21095(15) 0.250000 0.70499(15) 0.0242(5) Uani 1 2 d S T P . .
N2 N 0.1970(10) 0.250000 0.8418(10) 0.036(4) Uani 1 2 d S T P . .
N1 N 0.2375(10) 0.250000 0.5699(10) 0.036(3) Uani 1 2 d S T P . .
N3 N 0.3136(7) 0.4556(15) 0.7212(7) 0.034(2) Uani 1 1 d . . . . .
N4 N 0.6061(7) 1.0463(14) 0.8032(7) 0.034(2) Uani 1 1 d . . . . .
N7 N 0.0984(17) 0.250000 0.9629(14) 0.074(7) Uani 1 2 d S T P . .
N8 N 0.335(2) 0.250000 1.0342(17) 0.107(11) Uani 1 2 d S T P . .
H8A H 0.358250 0.142840 1.035737 0.129 Uiso 0.5 1 d GR . . . .
H8B H 0.374520 0.325131 1.014577 0.129 Uiso 0.5 1 d GR . . . .
N5 N 0.1813(13) 0.250000 0.4299(12) 0.063(6) Uani 1 2 d S T P . .
N6 N 0.4298(13) 0.250000 0.4269(13) 0.084(9) Uani 1 2 d S T P . .
H6A H 0.465833 0.191369 0.461203 0.101 Uiso 0.5 1 d GR . . . .
H6B H 0.433403 0.197921 0.377793 0.101 Uiso 0.5 1 d GR . . . .
C5 C 0.2664(17) 0.250000 0.8943(14) 0.051(5) Uani 1 2 d S T P . .
H5 H 0.325205 0.250000 0.871749 0.061 Uiso 1 2 calc RS T P . .
C6 C 0.259(2) 0.250000 0.9806(16) 0.066(8) Uani 1 2 d S T P . .
C7 C 0.172(3) 0.250000 1.0129(15) 0.074(9) Uani 1 2 d S T P . .
H7 H 0.163953 0.250000 1.070780 0.089 Uiso 1 2 calc RS T P . .
C8 C 0.1117(18) 0.250000 0.8810(15) 0.058(6) Uani 1 2 d S T P . .
H8 H 0.060003 0.250000 0.846909 0.070 Uiso 1 2 calc RS T P . .
C1 C 0.3219(13) 0.250000 0.5394(12) 0.038(4) Uani 1 2 d S T P . .
H1 H 0.370672 0.250000 0.577030 0.045 Uiso 1 2 calc RS T P . .
C2 C 0.3412(12) 0.250000 0.4560(11) 0.034(4) Uani 1 2 d S T P . .
C3 C 0.2679(16) 0.250000 0.4022(14) 0.057(6) Uani 1 2 d S T P . .
H3 H 0.278653 0.250000 0.344750 0.068 Uiso 1 2 calc RS T P . .
C4 C 0.1708(15) 0.250000 0.5119(13) 0.048(5) Uani 1 2 d S T P . .
H4 H 0.110795 0.250000 0.531764 0.057 Uiso 1 2 calc RS T P . .
C9 C 0.3675(8) 0.5616(15) 0.7377(7) 0.026(2) Uani 1 1 d . . . . .
C10 C 0.5524(7) 0.9400(17) 0.7929(8) 0.029(2) Uani 1 1 d . . . . .

loop_
_atom_site_aniso_label
_atom_site_aniso_U_11
_atom_site_aniso_U_22
_atom_site_aniso_U_33
_atom_site_aniso_U_23
_atom_site_aniso_U_13
_atom_site_aniso_U_12
Pt1 0.0194(3) 0.0173(3) 0.0339(4) 0.000 -0.0008(3) 0.000
Fe1 0.0186(10) 0.0163(11) 0.0377(13) 0.000 0.0009(9) 0.000
N2 0.037(8) 0.015(7) 0.056(10) 0.000 -0.024(7) 0.000
N1 0.032(8) 0.033(9) 0.041(9) 0.000 -0.008(7) 0.000
N3 0.025(5) 0.029(6) 0.049(6) -0.004(5) -0.007(4) -0.001(4)
N4 0.030(5) 0.022(5) 0.051(6) 0.000(5) -0.004(5) -0.012(4)
N7 0.080(16) 0.089(18) 0.052(13) 0.000 0.032(12) 0.000
N8 0.14(3) 0.09(2) 0.10(2) 0.000 -0.07(2) 0.000
N5 0.036(10) 0.106(19) 0.047(11) 0.000 -0.010(8) 0.000
N6 0.040(11) 0.17(3) 0.044(11) 0.000 0.011(9) 0.000
C5 0.066(15) 0.043(13) 0.044(12) 0.000 0.001(11) 0.000
C6 0.11(2) 0.042(14) 0.044(13) 0.000 -0.017(14) 0.000
C7 0.13(3) 0.064(17) 0.029(11) 0.000 0.022(15) 0.000
C8 0.062(15) 0.057(15) 0.055(14) 0.000 0.022(12) 0.000
C1 0.029(9) 0.051(12) 0.034(10) 0.000 0.000(7) 0.000
C2 0.029(9) 0.046(11) 0.028(9) 0.000 0.004(7) 0.000
C3 0.054(14) 0.076(18) 0.039(12) 0.000 -0.006(10) 0.000
C4 0.040(11) 0.060(15) 0.043(11) 0.000 -0.002(9) 0.000
C9 0.026(5) 0.019(5) 0.034(6) 0.002(5) -0.005(5) -0.004(5)
C10 0.018(5) 0.025(6) 0.043(6) 0.001(5) -0.005(4) 0.011(5)

loop_
_atom_type_symbol
_atom_type_description
_atom_type_scat_dispersion_real
_atom_type_scat_dispersion_imag
_atom_type_scat_source
C C 0.0033 0.0016 'International Tables Vol C Tables 4.2.6.8 and 6.1.1.4'
H H 0.0000 0.0000 'International Tables Vol C Tables 4.2.6.8 and 6.1.1.4'
Fe Fe 0.3463 0.8444 'International Tables Vol C Tables 4.2.6.8 and 6.1.1.4'
N N 0.0061 0.0033 'International Tables Vol C Tables 4.2.6.8 and 6.1.1.4'
Pt Pt -1.7033 8.3905 'International Tables Vol C Tables 4.2.6.8 and 6.1.1.4'

loop_
_geom_angle_atom_site_label_1
_geom_angle_atom_site_label_2
_geom_angle_atom_site_label_3
_geom_angle
_geom_angle_site_symmetry_1
_geom_angle_site_symmetry_3
_geom_angle_publ_flag
C9 Pt1 C9 89.0(7) 7_575 . ?
C9 Pt1 C10 177.3(5) 7_575 7_575 ?
C9 Pt1 C10 91.0(4) 7_575 . ?
C9 Pt1 C10 91.0(4) . 7_575 ?
C9 Pt1 C10 177.3(5) . . ?
C10 Pt1 C10 88.9(6) . 7_575 ?
N1 Fe1 N2 175.1(6) . . ?
N3 Fe1 N2 86.8(4) 7_565 . ?
N3 Fe1 N2 86.8(4) . . ?
N3 Fe1 N1 89.7(4) 7_565 . ?
N3 Fe1 N1 89.7(4) . . ?
N3 Fe1 N3 89.8(6) 7_565 . ?
N3 Fe1 N4 90.6(4) 7_565 6_547 ?
N3 Fe1 N4 90.6(4) . 4_466 ?
N3 Fe1 N4 176.5(4) . 6_547 ?
N3 Fe1 N4 176.5(4) 7_565 4_466 ?
N4 Fe1 N2 89.7(4) 6_547 . ?
N4 Fe1 N2 89.7(4) 4_466 . ?
N4 Fe1 N1 93.8(4) 4_466 . ?
N4 Fe1 N1 93.8(4) 6_547 . ?
N4 Fe1 N4 88.7(6) 6_547 4_466 ?
C5 N2 Fe1 124.3(15) . . ?
C5 N2 C8 113.6(19) . . ?
C8 N2 Fe1 122.0(14) . . ?
C1 N1 Fe1 121.7(12) . . ?
C1 N1 C4 114.9(17) . . ?
C4 N1 Fe1 123.4(14) . . ?
C9 N3 Fe1 173.5(11) . . ?
C10 N4 Fe1 168.0(11) . 6_667 ?
C8 N7 C7 118(2) . . ?
C4 N5 C3 116.0(19) . . ?
N2 C5 C6 125(2) . . ?
C5 C6 N8 123(3) . . ?
C7 C6 N8 120(3) . . ?
C7 C6 C5 117(3) . . ?
N7 C7 C6 121(2) . . ?
N7 C8 N2 125(2) . . ?
N1 C1 C2 123.4(17) . . ?
C1 C2 N6 121.7(18) . . ?
C1 C2 C3 116.9(18) . . ?
C3 C2 N6 121.5(18) . . ?
N5 C3 C2 122(2) . . ?
N5 C4 N1 127(2) . . ?
N3 C9 Pt1 178.4(11) . . ?
N4 C10 Pt1 176.9(12) . . ?

loop_
_geom_bond_atom_site_label_1
_geom_bond_atom_site_label_2
_geom_bond_distance
_geom_bond_site_symmetry_2
_geom_bond_publ_flag
Pt1 C9 1.980(11) 7_575 ?
Pt1 C9 1.980(11) . ?
Pt1 C10 1.997(12) 7_575 ?
Pt1 C10 1.997(12) . ?
Fe1 N2 2.191(17) . ?
Fe1 N1 2.189(16) . ?
Fe1 N3 2.145(10) 7_565 ?
Fe1 N3 2.145(10) . ?
Fe1 N4 2.147(10) 6_547 ?
Fe1 N4 2.147(10) 4_466 ?
N2 C5 1.31(3) . ?
N2 C8 1.39(3) . ?
N1 C1 1.33(2) . ?
N1 C4 1.34(3) . ?
N3 C9 1.139(15) . ?
N4 C10 1.120(15) . ?
N7 C7 1.34(4) . ?
N7 C8 1.32(3) . ?
N8 C6 1.40(3) . ?
N5 C3 1.34(3) . ?
N5 C4 1.32(3) . ?
N6 C2 1.37(2) . ?
C5 C6 1.38(3) . ?
C6 C7 1.37(4) . ?
C1 C2 1.36(2) . ?
C2 C3 1.37(3) . ?
